data_4326310
loop_
_publ_author_name
'Pieter C. A. Bruijnincx'
'Inge L. C. Buurmans'
'Yuxing Huang'
'Gergely Juh\'asz'
'Marta Viciano-Chumillas'
'Manuel Quesada'
'Jan Reedijk'
'Martin Lutz'
'Anthony L. Spek'
'Eckard M\"unck'
'Emile L. Bominaar'
'Robertus J. M. Klein Gebbink'

_publ_contact_author_address
; Bijvoet Center for Biomolecular Research
  Crystal and Structural Chemistry
  Utrecht University
  Padualaan 8
  3584 CH Utrecht
  The Netherlands
;
_publ_contact_author_email m.lutz@uu.nl
_publ_contact_author_fax '[+31] 30 2533940'
_publ_contact_author_name 'Martin Lutz'
_publ_contact_author_phone '[+31] 30 2533902'
_publ_section_title
;
 Mono- and Dinuclear Iron Complexes of Bis(1-methylimidazol-2-yl)ketone
 (bik): Structure, Magnetic Properties, and Catalytic Oxidation Studies
;
_journal_name_full 'Inorganic Chemistry'
_journal_page_first 9243
_journal_page_last 9255
_journal_paper_doi 10.1021/ic200332y
_journal_volume 50
_journal_year 2011
_chemical_formula_moiety 'C36 H42 Fe2 N16 O6, 4(N O3), 2(H2 O)'
_chemical_formula_sum 'C36 H46 Fe2 N20 O20'
_chemical_formula_weight 1190.63
_chemical_name_systematic
; 
 ? 
;
_space_group_IT_number 15
_symmetry_cell_setting monoclinic
_symmetry_space_group_name_Hall '-C 2yc'
_symmetry_space_group_name_H-M 'C 1 2/c 1'
_atom_sites_solution_hydrogens geom
_atom_sites_solution_primary direct
_atom_sites_solution_secondary difmap
_audit_creation_method SHELXL-97
_cell_angle_alpha 90.00
_cell_angle_beta 92.0710(10)
_cell_angle_gamma 90.00
_cell_formula_units_Z 4
_cell_length_a 23.5604(10)
_cell_length_b 14.6757(10)
_cell_length_c 13.9671(10)
_cell_measurement_reflns_used 85
_cell_measurement_temperature 150(2)
_cell_measurement_theta_max 19.870
_cell_measurement_theta_min 3.327
_cell_volume 4826.2(5)
_computing_cell_refinement DIRAX
_computing_data_collection 'Nonius Collect'
_computing_data_reduction 'EvalCCD and TWINABS'
_computing_molecular_graphics PLATON
_computing_publication_material PLATON
_computing_structure_refinement 'SHELXL-97 (Sheldrick, 1997)'
_computing_structure_solution 'SHELXS-86 (Sheldrick, 1986)'
_diffrn_ambient_temperature 150(2)
_diffrn_measured_fraction_theta_full 1.000
_diffrn_measured_fraction_theta_max 1.000
_diffrn_measurement_device_type 'Nonius KappaCCD'
_diffrn_measurement_method 'Omega and Phi scans'
_diffrn_radiation_monochromator graphite
_diffrn_radiation_source 'rotating anode'
_diffrn_radiation_type MoK\a
_diffrn_radiation_wavelength 0.71073
_diffrn_reflns_av_R_equivalents 0.0000
_diffrn_reflns_av_sigmaI/netI 0.0251
_diffrn_reflns_limit_h_max 29
_diffrn_reflns_limit_h_min -29
_diffrn_reflns_limit_k_max 18
_diffrn_reflns_limit_k_min 0
_diffrn_reflns_limit_l_max 17
_diffrn_reflns_limit_l_min 0
_diffrn_reflns_number 4782
_diffrn_reflns_theta_full 26.00
_diffrn_reflns_theta_max 26.00
_diffrn_reflns_theta_min 1.64
_exptl_absorpt_coefficient_mu 0.702
_exptl_absorpt_correction_T_max 0.96
_exptl_absorpt_correction_T_min 0.76
_exptl_absorpt_correction_type multi-scan
_exptl_absorpt_process_details TWINABS
_exptl_crystal_colour colourless
_exptl_crystal_density_diffrn 1.639
_exptl_crystal_description block
_exptl_crystal_F_000 2456
_exptl_crystal_size_max 0.22
_exptl_crystal_size_mid 0.13
_exptl_crystal_size_min 0.05
_refine_diff_density_max 0.595
_refine_diff_density_min -0.434
_refine_diff_density_rms 0.074
_refine_ls_extinction_method none
_refine_ls_goodness_of_fit_ref 1.081
_refine_ls_hydrogen_treatment mixed
_refine_ls_matrix_type full
_refine_ls_number_parameters 369
_refine_ls_number_reflns 4782
_refine_ls_number_restraints 3
_refine_ls_restrained_S_all 1.081
_refine_ls_R_factor_all 0.0677
_refine_ls_R_factor_gt 0.0473
_refine_ls_shift/su_max 0.001
_refine_ls_shift/su_mean 0.000
_refine_ls_structure_factor_coef Fsqd
_refine_ls_weighting_details 'calc w=1/[\s^2^(Fo^2^)+(0.0254P)^2^+22.2124P] where P=(Fo^2^+2Fc^2^)/3'
_refine_ls_weighting_scheme calc
_refine_ls_wR_factor_gt 0.0934
_refine_ls_wR_factor_ref 0.1029
_reflns_number_gt 3900
_reflns_number_total 4782
_reflns_threshold_expression I>2\s(I)
_cod_data_source_file ic200332y_si_002_2.cif
_cod_data_source_block s3241a
_cod_original_sg_symbol_H-M 'C 2/c'
_cod_database_code 4326310

loop_
_symmetry_equiv_pos_as_xyz
'x, y, z'
'-x, y, -z+1/2'
'x+1/2, y+1/2, z'
'-x+1/2, y+1/2, -z+1/2'
'-x, -y, -z'
'x, -y, z-1/2'
'-x+1/2, -y+1/2, -z'
'x+1/2, -y+1/2, z-1/2'

loop_
_atom_site_label
_atom_site_type_symbol
_atom_site_fract_x
_atom_site_fract_y
_atom_site_fract_z
_atom_site_U_iso_or_equiv
_atom_site_adp_type
_atom_site_occupancy
_atom_site_symmetry_multiplicity
_atom_site_calc_flag
_atom_site_refinement_flags
Fe1 Fe 0.434895(18) 0.25982(3) 0.25317(3) 0.01516(11) Uani 1 1 d .
O1 O 0.36871(12) 0.01267(17) 0.4447(2) 0.0440(7) Uani 1 1 d .
O2 O 0.37481(12) 0.51040(17) 0.05687(19) 0.0417(7) Uani 1 1 d .
O3 O 0.50308(8) 0.26014(14) 0.33546(14) 0.0169(4) Uani 1 1 d D
H3A H 0.5069(16) 0.266(3) 0.3933(14) 0.039(11) Uiso 1 1 d D
N1 N 0.37565(10) 0.24455(17) 0.36423(18) 0.0197(5) Uani 1 1 d .
N2 N 0.33399(11) 0.18972(19) 0.49136(19) 0.0234(6) Uani 1 1 d .
N3 N 0.42748(10) 0.11799(16) 0.23985(18) 0.0172(5) Uani 1 1 d .
N4 N 0.41630(11) -0.02872(17) 0.2670(2) 0.0219(6) Uani 1 1 d .
N5 N 0.37428(10) 0.27822(16) 0.13768(18) 0.0187(5) Uani 1 1 d .
N6 N 0.33011(11) 0.33643(18) 0.00920(19) 0.0235(6) Uani 1 1 d .
N7 N 0.42912(11) 0.40258(16) 0.26901(18) 0.0201(6) Uani 1 1 d .
N8 N 0.41448(12) 0.54952(17) 0.2474(2) 0.0269(6) Uani 1 1 d .
C1 C 0.37993(13) 0.0745(2) 0.3912(2) 0.0236(7) Uani 1 1 d .
C2 C 0.36457(12) 0.1688(2) 0.4143(2) 0.0202(7) Uani 1 1 d .
C3 C 0.32489(14) 0.2813(2) 0.4901(2) 0.0281(8) Uani 1 1 d .
H3 H 0.3046 0.3154 0.5354 0.034 Uiso 1 1 calc R
C4 C 0.35031(14) 0.3146(2) 0.4119(3) 0.0282(8) Uani 1 1 d .
H4 H 0.3505 0.3767 0.3930 0.034 Uiso 1 1 calc R
C5 C 0.31222(16) 0.1276(3) 0.5644(3) 0.0365(9) Uani 1 1 d .
H5A H 0.2843 0.0861 0.5343 0.055 Uiso 1 1 calc R
H5B H 0.2942 0.1631 0.6143 0.055 Uiso 1 1 calc R
H5C H 0.3437 0.0922 0.5930 0.055 Uiso 1 1 calc R
C6 C 0.40780(13) 0.0563(2) 0.3005(2) 0.0200(7) Uani 1 1 d .
C7 C 0.44913(13) 0.0694(2) 0.1653(2) 0.0201(7) Uani 1 1 d .
H7 H 0.4662 0.0949 0.1109 0.024 Uiso 1 1 calc R
C8 C 0.44211(13) -0.0207(2) 0.1819(2) 0.0241(7) Uani 1 1 d .
H8 H 0.4532 -0.0693 0.1416 0.029 Uiso 1 1 calc R
C9 C 0.39878(16) -0.1161(2) 0.3079(3) 0.0354(9) Uani 1 1 d .
H9A H 0.4121 -0.1196 0.3751 0.053 Uiso 1 1 calc R
H9B H 0.4153 -0.1663 0.2718 0.053 Uiso 1 1 calc R
H9C H 0.3573 -0.1208 0.3039 0.053 Uiso 1 1 calc R
C10 C 0.38024(13) 0.4484(2) 0.1142(2) 0.0242(7) Uani 1 1 d .
C11 C 0.36181(13) 0.3553(2) 0.0896(2) 0.0208(7) Uani 1 1 d .
C12 C 0.34918(14) 0.2093(2) 0.0850(2) 0.0252(7) Uani 1 1 d .
H12 H 0.3505 0.1465 0.1014 0.030 Uiso 1 1 calc R
C13 C 0.32217(13) 0.2446(2) 0.0061(2) 0.0249(7) Uani 1 1 d .
H13 H 0.3016 0.2115 -0.0422 0.030 Uiso 1 1 calc R
C14 C 0.30289(16) 0.4005(3) -0.0595(3) 0.0363(9) Uani 1 1 d .
H14A H 0.2800 0.4444 -0.0249 0.054 Uiso 1 1 calc R
H14B H 0.2784 0.3666 -0.1052 0.054 Uiso 1 1 calc R
H14C H 0.3322 0.4329 -0.0941 0.054 Uiso 1 1 calc R
C15 C 0.40651(13) 0.4651(2) 0.2098(2) 0.0205(7) Uani 1 1 d .
C16 C 0.45272(14) 0.4493(2) 0.3457(2) 0.0245(7) Uani 1 1 d .
H16 H 0.4723 0.4226 0.3993 0.029 Uiso 1 1 calc R
C17 C 0.44350(14) 0.5402(2) 0.3324(3) 0.0273(7) Uani 1 1 d .
H17 H 0.4552 0.5879 0.3747 0.033 Uiso 1 1 calc R
C18 C 0.39296(18) 0.6367(2) 0.2101(3) 0.0481(11) Uani 1 1 d .
H18A H 0.4004 0.6846 0.2578 0.072 Uiso 1 1 calc R
H18B H 0.3520 0.6320 0.1964 0.072 Uiso 1 1 calc R
H18C H 0.4121 0.6519 0.1510 0.072 Uiso 1 1 calc R
O4 O 0.22297(17) -0.0342(3) 0.2909(4) 0.1095(18) Uani 1 1 d .
O5 O 0.24976(15) 0.1035(3) 0.3249(3) 0.0737(11) Uani 1 1 d .
O6 O 0.28932(14) 0.0260(2) 0.2188(2) 0.0630(9) Uani 1 1 d .
N9 N 0.25424(14) 0.0301(3) 0.2810(3) 0.0436(8) Uani 1 1 d .
O7 O 0.02013(12) 0.33567(18) 0.47846(18) 0.0432(7) Uani 1 1 d .
O8 O -0.01984(12) 0.20328(17) 0.48185(17) 0.0410(7) Uani 1 1 d .
O9 O 0.00638(13) 0.25854(19) 0.34839(17) 0.0487(7) Uani 1 1 d .
N10 N 0.00297(12) 0.26633(19) 0.43555(18) 0.0260(6) Uani 1 1 d .
O10 O 0.23425(14) 0.2805(3) 0.2163(3) 0.0553(9) Uani 1 1 d D
H10A H 0.248(2) 0.240(3) 0.256(3) 0.09(2) Uiso 1 1 d D
H10B H 0.2478(19) 0.3342(18) 0.212(3) 0.056(16) Uiso 1 1 d D

loop_
_atom_site_aniso_label
_atom_site_aniso_U_11
_atom_site_aniso_U_22
_atom_site_aniso_U_33
_atom_site_aniso_U_23
_atom_site_aniso_U_13
_atom_site_aniso_U_12
Fe1 0.0178(2) 0.0121(2) 0.0156(2) -0.00130(17) 0.00053(15) 0.00047(18)
O1 0.0649(19) 0.0269(14) 0.0420(16) 0.0126(12) 0.0255(14) 0.0058(13)
O2 0.0579(18) 0.0274(14) 0.0392(16) 0.0117(12) -0.0084(13) -0.0056(12)
O3 0.0219(10) 0.0174(10) 0.0115(10) 0.0000(9) -0.0001(8) -0.0001(9)
N1 0.0191(13) 0.0170(13) 0.0233(13) -0.0041(11) 0.0029(10) -0.0013(11)
N2 0.0208(14) 0.0318(15) 0.0178(14) -0.0041(11) 0.0040(11) -0.0007(12)
N3 0.0185(14) 0.0138(12) 0.0192(13) -0.0023(10) 0.0008(10) 0.0004(10)
N4 0.0209(14) 0.0128(12) 0.0320(16) -0.0011(11) 0.0008(11) -0.0010(10)
N5 0.0183(13) 0.0167(13) 0.0209(14) -0.0028(10) -0.0025(10) 0.0017(10)
N6 0.0231(14) 0.0263(15) 0.0207(14) 0.0007(11) -0.0032(11) 0.0011(11)
N7 0.0220(14) 0.0133(12) 0.0250(15) -0.0016(10) 0.0003(11) 0.0023(10)
N8 0.0259(15) 0.0145(13) 0.0398(17) -0.0020(12) -0.0036(13) -0.0004(11)
C1 0.0215(17) 0.0231(17) 0.0263(18) 0.0024(14) 0.0023(13) -0.0001(13)
C2 0.0134(15) 0.0282(17) 0.0191(16) -0.0015(13) 0.0005(12) -0.0006(13)
C3 0.0237(18) 0.0334(19) 0.0278(18) -0.0121(15) 0.0073(14) 0.0008(14)
C4 0.0286(19) 0.0219(17) 0.035(2) -0.0099(14) 0.0076(15) 0.0007(14)
C5 0.037(2) 0.049(2) 0.0243(19) 0.0098(17) 0.0145(16) 0.0074(18)
C6 0.0172(15) 0.0161(15) 0.0267(17) -0.0005(12) -0.0012(13) 0.0005(12)
C7 0.0230(16) 0.0180(15) 0.0194(16) -0.0044(12) 0.0010(13) -0.0007(12)
C8 0.0240(17) 0.0194(16) 0.0289(18) -0.0075(13) -0.0006(14) 0.0009(13)
C9 0.040(2) 0.0161(17) 0.050(2) 0.0026(16) 0.0093(18) -0.0030(15)
C10 0.0241(17) 0.0213(16) 0.0269(18) 0.0043(14) -0.0024(14) -0.0009(13)
C11 0.0186(16) 0.0237(16) 0.0202(16) 0.0002(13) 0.0007(12) 0.0017(13)
C12 0.0250(17) 0.0178(16) 0.0324(19) -0.0036(14) -0.0031(14) 0.0015(13)
C13 0.0230(16) 0.0263(17) 0.0251(17) -0.0056(14) -0.0052(13) 0.0007(14)
C14 0.039(2) 0.038(2) 0.030(2) 0.0110(17) -0.0122(16) -0.0014(17)
C15 0.0178(16) 0.0146(15) 0.0295(18) -0.0001(13) 0.0045(13) -0.0012(12)
C16 0.0287(18) 0.0202(16) 0.0246(17) -0.0061(13) 0.0000(14) -0.0013(13)
C17 0.0270(18) 0.0176(16) 0.037(2) -0.0107(14) -0.0023(15) -0.0010(13)
C18 0.054(3) 0.0165(18) 0.072(3) 0.0030(18) -0.020(2) 0.0034(17)
O4 0.061(2) 0.058(2) 0.214(6) -0.012(3) 0.053(3) -0.025(2)
O5 0.061(2) 0.075(3) 0.085(3) -0.032(2) -0.0123(19) 0.0037(18)
O6 0.050(2) 0.084(3) 0.055(2) 0.0146(18) 0.0084(16) 0.0027(17)
N9 0.0292(18) 0.052(2) 0.049(2) -0.0077(17) -0.0011(16) 0.0030(16)
O7 0.0649(19) 0.0373(15) 0.0272(14) 0.0024(12) -0.0023(13) -0.0203(13)
O8 0.0669(19) 0.0357(14) 0.0204(12) -0.0009(11) 0.0037(12) -0.0227(13)
O9 0.083(2) 0.0461(16) 0.0181(12) 0.0027(12) 0.0137(13) 0.0082(15)
N10 0.0305(15) 0.0305(15) 0.0172(13) 0.0045(12) 0.0018(11) 0.0049(12)
O10 0.0432(18) 0.064(2) 0.058(2) -0.0222(19) -0.0092(15) 0.0087(17)

loop_
_atom_type_symbol
_atom_type_description
_atom_type_scat_dispersion_real
_atom_type_scat_dispersion_imag
_atom_type_scat_source
C C 0.0033 0.0016 'International Tables Vol C Tables 4.2.6.8 and 6.1.1.4'
H H 0.0000 0.0000 'International Tables Vol C Tables 4.2.6.8 and 6.1.1.4'
Fe Fe 0.3463 0.8444 'International Tables Vol C Tables 4.2.6.8 and 6.1.1.4'
N N 0.0061 0.0033 'International Tables Vol C Tables 4.2.6.8 and 6.1.1.4'
O O 0.0106 0.0060 'International Tables Vol C Tables 4.2.6.8 and 6.1.1.4'

loop_
_geom_angle_atom_site_label_1
_geom_angle_atom_site_label_2
_geom_angle_atom_site_label_3
_geom_angle
_geom_angle_site_symmetry_1
_geom_angle_site_symmetry_3
O3 Fe1 O3 75.68(9) . 2_655
O3 Fe1 N3 96.86(9) . .
O3 Fe1 N3 90.46(9) 2_655 .
O3 Fe1 N7 89.46(9) . .
O3 Fe1 N7 96.70(9) 2_655 .
N3 Fe1 N7 171.44(10) . .
O3 Fe1 N5 164.75(9) . .
O3 Fe1 N5 90.93(9) 2_655 .
N3 Fe1 N5 90.42(9) . .
N7 Fe1 N5 84.82(10) . .
O3 Fe1 N1 96.82(9) . .
O3 Fe1 N1 170.50(9) 2_655 .
N3 Fe1 N1 84.59(10) . .
N7 Fe1 N1 88.95(10) . .
N5 Fe1 N1 97.20(10) . .
Fe1 O3 Fe1 104.32(9) . 2_655
Fe1 O3 H3A 130(3) . .
Fe1 O3 H3A 125(3) 2_655 .
C2 N1 C4 105.7(3) . .
C2 N1 Fe1 127.5(2) . .
C4 N1 Fe1 125.5(2) . .
C2 N2 C3 107.6(3) . .
C2 N2 C5 128.3(3) . .
C3 N2 C5 124.2(3) . .
C6 N3 C7 106.0(2) . .
C6 N3 Fe1 130.3(2) . .
C7 N3 Fe1 123.4(2) . .
C6 N4 C8 107.5(3) . .
C6 N4 C9 128.6(3) . .
C8 N4 C9 123.8(3) . .
C11 N5 C12 105.7(3) . .
C11 N5 Fe1 127.8(2) . .
C12 N5 Fe1 125.2(2) . .
C11 N6 C13 107.5(3) . .
C11 N6 C14 128.5(3) . .
C13 N6 C14 123.7(3) . .
C15 N7 C16 106.3(3) . .
C15 N7 Fe1 130.1(2) . .
C16 N7 Fe1 123.5(2) . .
C15 N8 C17 107.8(3) . .
C15 N8 C18 128.3(3) . .
C17 N8 C18 123.8(3) . .
O1 C1 C2 120.6(3) . .
O1 C1 C6 120.6(3) . .
C2 C1 C6 118.7(3) . .
N1 C2 N2 110.2(3) . .
N1 C2 C1 127.7(3) . .
N2 C2 C1 122.0(3) . .
C4 C3 N2 107.0(3) . .
C4 C3 H3 126.5 . .
N2 C3 H3 126.5 . .
C3 C4 N1 109.5(3) . .
C3 C4 H4 125.3 . .
N1 C4 H4 125.3 . .
N2 C5 H5A 109.5 . .
N2 C5 H5B 109.5 . .
H5A C5 H5B 109.5 . .
N2 C5 H5C 109.5 . .
H5A C5 H5C 109.5 . .
H5B C5 H5C 109.5 . .
N3 C6 N4 110.3(3) . .
N3 C6 C1 126.8(3) . .
N4 C6 C1 122.9(3) . .
C8 C7 N3 109.0(3) . .
C8 C7 H7 125.5 . .
N3 C7 H7 125.5 . .
C7 C8 N4 107.2(3) . .
C7 C8 H8 126.4 . .
N4 C8 H8 126.4 . .
N4 C9 H9A 109.5 . .
N4 C9 H9B 109.5 . .
H9A C9 H9B 109.5 . .
N4 C9 H9C 109.5 . .
H9A C9 H9C 109.5 . .
H9B C9 H9C 109.5 . .
O2 C10 C11 121.2(3) . .
O2 C10 C15 120.3(3) . .
C11 C10 C15 118.5(3) . .
N5 C11 N6 110.2(3) . .
N5 C11 C10 127.5(3) . .
N6 C11 C10 122.2(3) . .
C13 C12 N5 109.5(3) . .
C13 C12 H12 125.2 . .
N5 C12 H12 125.2 . .
C12 C13 N6 107.0(3) . .
C12 C13 H13 126.5 . .
N6 C13 H13 126.5 . .
N6 C14 H14A 109.5 . .
N6 C14 H14B 109.5 . .
H14A C14 H14B 109.5 . .
N6 C14 H14C 109.5 . .
H14A C14 H14C 109.5 . .
H14B C14 H14C 109.5 . .
N7 C15 N8 110.0(3) . .
N7 C15 C10 126.4(3) . .
N8 C15 C10 123.4(3) . .
C17 C16 N7 109.0(3) . .
C17 C16 H16 125.5 . .
N7 C16 H16 125.5 . .
N8 C17 C16 106.8(3) . .
N8 C17 H17 126.6 . .
C16 C17 H17 126.6 . .
N8 C18 H18A 109.5 . .
N8 C18 H18B 109.5 . .
H18A C18 H18B 109.5 . .
N8 C18 H18C 109.5 . .
H18A C18 H18C 109.5 . .
H18B C18 H18C 109.5 . .
O4 N9 O6 118.3(4) . .
O4 N9 O5 123.9(4) . .
O6 N9 O5 117.6(4) . .
O9 N10 O7 121.5(3) . .
O9 N10 O8 119.0(3) . .
O7 N10 O8 119.5(3) . .
H10A O10 H10B 123(5) . .

loop_
_geom_bond_atom_site_label_1
_geom_bond_atom_site_label_2
_geom_bond_distance
_geom_bond_site_symmetry_2
Fe1 O3 1.941(2) .
Fe1 O3 1.949(2) 2_655
Fe1 N3 2.096(2) .
Fe1 N7 2.112(2) .
Fe1 N5 2.133(2) .
Fe1 N1 2.136(2) .
O1 C1 1.211(4) .
O2 C10 1.216(4) .
O3 Fe1 1.949(2) 2_655
O3 H3A 0.815(19) .
N1 C2 1.343(4) .
N1 C4 1.372(4) .
N2 C2 1.352(4) .
N2 C3 1.361(4) .
N2 C5 1.474(4) .
N3 C6 1.335(4) .
N3 C7 1.376(4) .
N4 C6 1.350(4) .
N4 C8 1.359(4) .
N4 C9 1.470(4) .
N5 C11 1.343(4) .
N5 C12 1.372(4) .
N6 C11 1.355(4) .
N6 C13 1.361(4) .
N6 C14 1.473(4) .
N7 C15 1.333(4) .
N7 C16 1.372(4) .
N8 C15 1.356(4) .
N8 C17 1.356(4) .
N8 C18 1.465(4) .
C1 C2 1.470(4) .
C1 C6 1.472(4) .
C3 C4 1.356(5) .
C3 H3 0.9500 .
C4 H4 0.9500 .
C5 H5A 0.9800 .
C5 H5B 0.9800 .
C5 H5C 0.9800 .
C7 C8 1.354(4) .
C7 H7 0.9500 .
C8 H8 0.9500 .
C9 H9A 0.9800 .
C9 H9B 0.9800 .
C9 H9C 0.9800 .
C10 C11 1.470(4) .
C10 C15 1.472(4) .
C12 C13 1.356(5) .
C12 H12 0.9500 .
C13 H13 0.9500 .
C14 H14A 0.9800 .
C14 H14B 0.9800 .
C14 H14C 0.9800 .
C16 C17 1.363(4) .
C16 H16 0.9500 .
C17 H17 0.9500 .
C18 H18A 0.9800 .
C18 H18B 0.9800 .
C18 H18C 0.9800 .
O4 N9 1.208(5) .
O5 N9 1.246(5) .
O6 N9 1.222(4) .
O7 N10 1.241(4) .
O8 N10 1.260(4) .
O9 N10 1.228(3) .
O10 H10A 0.86(2) .
O10 H10B 0.853(19) .

loop_
_geom_torsion_atom_site_label_1
_geom_torsion_atom_site_label_2
_geom_torsion_atom_site_label_3
_geom_torsion_atom_site_label_4
_geom_torsion
_geom_torsion_site_symmetry_1
_geom_torsion_site_symmetry_4
O3 Fe1 O3 Fe1 -0.29(13) 2_655 2_655
N3 Fe1 O3 Fe1 88.44(11) . 2_655
N7 Fe1 O3 Fe1 -97.34(10) . 2_655
N5 Fe1 O3 Fe1 -29.5(4) . 2_655
N1 Fe1 O3 Fe1 173.78(10) . 2_655
O3 Fe1 N1 C2 -74.8(3) . .
N3 Fe1 N1 C2 21.5(3) . .
N7 Fe1 N1 C2 -164.2(3) . .
N5 Fe1 N1 C2 111.2(3) . .
O3 Fe1 N1 C4 90.5(3) . .
N3 Fe1 N1 C4 -173.2(3) . .
N7 Fe1 N1 C4 1.2(3) . .
N5 Fe1 N1 C4 -83.5(3) . .
O3 Fe1 N3 C6 78.4(3) . .
O3 Fe1 N3 C6 154.0(3) 2_655 .
N5 Fe1 N3 C6 -115.1(3) . .
N1 Fe1 N3 C6 -17.9(3) . .
O3 Fe1 N3 C7 -94.3(2) . .
O3 Fe1 N3 C7 -18.7(2) 2_655 .
N5 Fe1 N3 C7 72.3(2) . .
N1 Fe1 N3 C7 169.4(2) . .
O3 Fe1 N5 C11 -49.0(5) . .
O3 Fe1 N5 C11 -77.3(3) 2_655 .
N3 Fe1 N5 C11 -167.7(3) . .
N7 Fe1 N5 C11 19.4(3) . .
N1 Fe1 N5 C11 107.7(3) . .
O3 Fe1 N5 C12 116.2(4) . .
O3 Fe1 N5 C12 87.9(3) 2_655 .
N3 Fe1 N5 C12 -2.5(3) . .
N7 Fe1 N5 C12 -175.4(3) . .
N1 Fe1 N5 C12 -87.1(3) . .
O3 Fe1 N7 C15 151.9(3) . .
O3 Fe1 N7 C15 76.4(3) 2_655 .
N5 Fe1 N7 C15 -13.9(3) . .
N1 Fe1 N7 C15 -111.2(3) . .
O3 Fe1 N7 C16 -24.1(2) . .
O3 Fe1 N7 C16 -99.6(2) 2_655 .
N5 Fe1 N7 C16 170.1(3) . .
N1 Fe1 N7 C16 72.7(2) . .
C4 N1 C2 N2 -0.7(3) . .
Fe1 N1 C2 N2 166.9(2) . .
C4 N1 C2 C1 176.9(3) . .
Fe1 N1 C2 C1 -15.4(5) . .
C3 N2 C2 N1 0.5(4) . .
C5 N2 C2 N1 179.2(3) . .
C3 N2 C2 C1 -177.3(3) . .
C5 N2 C2 C1 1.4(5) . .
O1 C1 C2 N1 177.6(3) . .
C6 C1 C2 N1 -4.0(5) . .
O1 C1 C2 N2 -5.0(5) . .
C6 C1 C2 N2 173.4(3) . .
C2 N2 C3 C4 -0.1(4) . .
C5 N2 C3 C4 -178.8(3) . .
N2 C3 C4 N1 -0.4(4) . .
C2 N1 C4 C3 0.7(4) . .
Fe1 N1 C4 C3 -167.3(2) . .
C7 N3 C6 N4 0.0(3) . .
Fe1 N3 C6 N4 -173.6(2) . .
C7 N3 C6 C1 -179.3(3) . .
Fe1 N3 C6 C1 7.1(5) . .
C8 N4 C6 N3 -0.2(4) . .
C9 N4 C6 N3 -176.5(3) . .
C8 N4 C6 C1 179.2(3) . .
C9 N4 C6 C1 2.8(5) . .
O1 C1 C6 N3 -172.9(3) . .
C2 C1 C6 N3 8.7(5) . .
O1 C1 C6 N4 7.8(5) . .
C2 C1 C6 N4 -170.5(3) . .
C6 N3 C7 C8 0.1(3) . .
Fe1 N3 C7 C8 174.3(2) . .
N3 C7 C8 N4 -0.2(4) . .
C6 N4 C8 C7 0.3(4) . .
C9 N4 C8 C7 176.8(3) . .
C12 N5 C11 N6 -0.2(3) . .
Fe1 N5 C11 N6 167.3(2) . .
C12 N5 C11 C10 -177.9(3) . .
Fe1 N5 C11 C10 -10.4(5) . .
C13 N6 C11 N5 0.0(4) . .
C14 N6 C11 N5 174.0(3) . .
C13 N6 C11 C10 177.9(3) . .
C14 N6 C11 C10 -8.2(5) . .
O2 C10 C11 N5 166.7(3) . .
C15 C10 C11 N5 -12.2(5) . .
O2 C10 C11 N6 -10.7(5) . .
C15 C10 C11 N6 170.3(3) . .
C11 N5 C12 C13 0.2(4) . .
Fe1 N5 C12 C13 -167.7(2) . .
N5 C12 C13 N6 -0.2(4) . .
C11 N6 C13 C12 0.1(4) . .
C14 N6 C13 C12 -174.2(3) . .
C16 N7 C15 N8 -0.8(3) . .
Fe1 N7 C15 N8 -177.3(2) . .
C16 N7 C15 C10 175.0(3) . .
Fe1 N7 C15 C10 -1.6(5) . .
C17 N8 C15 N7 0.6(4) . .
C18 N8 C15 N7 -175.0(3) . .
C17 N8 C15 C10 -175.3(3) . .
C18 N8 C15 C10 9.1(5) . .
O2 C10 C15 N7 -160.3(3) . .
C11 C10 C15 N7 18.7(5) . .
O2 C10 C15 N8 14.9(5) . .
C11 C10 C15 N8 -166.2(3) . .
C15 N7 C16 C17 0.7(4) . .
Fe1 N7 C16 C17 177.5(2) . .
C15 N8 C17 C16 -0.2(4) . .
C18 N8 C17 C16 175.7(3) . .
N7 C16 C17 N8 -0.3(4) . .
